data_7214076
loop_
_publ_author_name
'Shukla, Rahul'
'Mohan, T. P.'
'Vishalakshi, B.'
'Chopra, Deepak'

_publ_section_title
;
 Experimental and theoretical analysis of lp&#x22EF;\p intermolecular
 interactions in derivatives of 1,2,4-triazoles
;
_journal_issue 9
_journal_name_full CrystEngComm
_journal_page_first 1702
_journal_paper_doi 10.1039/c3ce42286k
_journal_volume 16
_journal_year 2014
_chemical_formula_moiety 'C26 H23 F2 N5 O2 S'
_chemical_formula_sum 'C26 H23 F2 N5 O2 S'
_chemical_formula_weight 507.55
_chemical_name_systematic
; 
 ? 
;
_space_group_IT_number 2
_symmetry_cell_setting triclinic
_symmetry_Int_Tables_number 2
_symmetry_space_group_name_Hall '-P 1'
_symmetry_space_group_name_H-M 'P -1'
_atom_sites_solution_hydrogens geom
_atom_sites_solution_primary direct
_atom_sites_solution_secondary difmap
_audit_creation_method SHELXL-97
_cell_angle_alpha 72.429(2)
_cell_angle_beta 79.140(2)
_cell_angle_gamma 89.112(2)
_cell_formula_units_Z 2
_cell_length_a 6.3326(3)
_cell_length_b 13.4313(8)
_cell_length_c 14.9364(8)
_cell_measurement_reflns_used 9867
_cell_measurement_temperature 100(2)
_cell_measurement_theta_max 30.56
_cell_measurement_theta_min 2.87
_cell_volume 1188.29(11)
_computing_structure_refinement 'SHELXL-97 (Sheldrick, 1997)'
_computing_structure_solution 'SHELXS-97 (Sheldrick, 1990)'
_diffrn_ambient_temperature 100(2)
_diffrn_measured_fraction_theta_full 0.981
_diffrn_measured_fraction_theta_max 0.981
_diffrn_radiation_monochromator graphite
_diffrn_radiation_source 'fine-focus sealed tube'
_diffrn_radiation_type MoK\a
_diffrn_radiation_wavelength 0.71073
_diffrn_reflns_av_R_equivalents 0.0589
_diffrn_reflns_av_sigmaI/netI 0.0407
_diffrn_reflns_limit_h_max 7
_diffrn_reflns_limit_h_min -7
_diffrn_reflns_limit_k_max 15
_diffrn_reflns_limit_k_min -15
_diffrn_reflns_limit_l_max 17
_diffrn_reflns_limit_l_min -17
_diffrn_reflns_number 20226
_diffrn_reflns_theta_full 25.00
_diffrn_reflns_theta_max 25.00
_diffrn_reflns_theta_min 2.46
_exptl_absorpt_coefficient_mu 0.187
_exptl_absorpt_correction_T_max 0.9815
_exptl_absorpt_correction_T_min 0.9512
_exptl_absorpt_correction_type empirical
_exptl_absorpt_process_details SADABS
_exptl_crystal_colour colorless
_exptl_crystal_density_diffrn 1.419
_exptl_crystal_density_method 'not measured'
_exptl_crystal_description needle
_exptl_crystal_F_000 528
_exptl_crystal_size_max 0.27
_exptl_crystal_size_mid 0.12
_exptl_crystal_size_min 0.10
_refine_diff_density_max 0.375
_refine_diff_density_min -0.251
_refine_diff_density_rms 0.054
_refine_ls_extinction_method none
_refine_ls_goodness_of_fit_ref 1.149
_refine_ls_hydrogen_treatment constr
_refine_ls_matrix_type full
_refine_ls_number_parameters 325
_refine_ls_number_reflns 4110
_refine_ls_number_restraints 0
_refine_ls_restrained_S_all 1.149
_refine_ls_R_factor_all 0.0748
_refine_ls_R_factor_gt 0.0636
_refine_ls_shift/su_max 0.000
_refine_ls_shift/su_mean 0.000
_refine_ls_structure_factor_coef Fsqd
_refine_ls_weighting_details 'calc w=1/[\s^2^(Fo^2^)+(0.0098P)^2^+1.8968P] where P=(Fo^2^+2Fc^2^)/3'
_refine_ls_weighting_scheme calc
_refine_ls_wR_factor_gt 0.1325
_refine_ls_wR_factor_ref 0.1383
_reflns_number_gt 3564
_reflns_number_total 4110
_reflns_threshold_expression >2sigma(I)
_cod_data_source_file c3ce42286k.txt
_cod_data_source_block TRZ-1
_cod_depositor_comments
;
The following automatic conversions were performed:

'_symmetry_cell_setting' value 'Triclinic' changed to 'triclinic'
according to
/usr/data/users/saulius/automatic-downloads/current/RSC/lib/dictionaries/cif_core.dic
dictionary named 'cif_core.dic' version 2.4.2 from 2011-04-26.

Automatic conversion script
Id: cif_fix_values 2281 2013-09-26 08:29:07Z andrius 
;
_cod_database_code 7214076

loop_
_symmetry_equiv_pos_as_xyz
'x, y, z'
'-x, -y, -z'

loop_
_atom_site_label
_atom_site_type_symbol
_atom_site_fract_x
_atom_site_fract_y
_atom_site_fract_z
_atom_site_U_iso_or_equiv
_atom_site_adp_type
_atom_site_occupancy
_atom_site_symmetry_multiplicity
_atom_site_calc_flag
_atom_site_refinement_flags
S1 S 0.87810(14) 1.11671(6) 0.14258(6) 0.0442(2) Uani 1 1 d .
F2 F 1.6276(4) 0.6600(2) -0.01840(19) 0.0847(8) Uani 1 1 d .
F1 F 0.2665(3) 0.44654(13) 0.43922(14) 0.0462(5) Uani 1 1 d .
O1 O 0.3606(4) 1.14502(19) 0.53245(16) 0.0504(6) Uani 1 1 d .
O2 O 0.6915(3) 0.50257(16) 0.37604(15) 0.0379(5) Uani 1 1 d .
N1 N 0.3662(4) 1.16071(19) 0.33899(18) 0.0333(6) Uani 1 1 d .
N2 N 0.4903(4) 1.03540(18) 0.25002(17) 0.0327(6) Uani 1 1 d .
N3 N 0.7008(4) 0.91516(18) 0.22828(17) 0.0296(5) Uani 1 1 d .
N4 N 0.3732(4) 0.94252(18) 0.29695(17) 0.0317(5) Uani 1 1 d .
N5 N 0.8468(4) 0.85575(19) 0.18663(17) 0.0330(6) Uani 1 1 d .
C1 C 0.5260(5) 1.2045(3) 0.4583(2) 0.0463(8) Uani 1 1 d .
H1A H 0.6604 1.2031 0.4834 0.056 Uiso 1 1 calc R
H1B H 0.4848 1.2781 0.4370 0.056 Uiso 1 1 calc R
C2 C 0.5662(5) 1.1623(2) 0.3738(2) 0.0380(7) Uani 1 1 d .
H2A H 0.6773 1.2070 0.3222 0.046 Uiso 1 1 calc R
H2B H 0.6191 1.0907 0.3933 0.046 Uiso 1 1 calc R
C3 C 0.1982(5) 1.0994(2) 0.4153(2) 0.0409(7) Uani 1 1 d .
H3A H 0.2395 1.0258 0.4372 0.049 Uiso 1 1 calc R
H3B H 0.0621 1.1006 0.3916 0.049 Uiso 1 1 calc R
C4 C 0.1671(6) 1.1455(3) 0.4978(3) 0.0485(9) Uani 1 1 d .
H4A H 0.1206 1.2181 0.4760 0.058 Uiso 1 1 calc R
H4B H 0.0527 1.1043 0.5501 0.058 Uiso 1 1 calc R
C5 C 0.3921(5) 1.1361(2) 0.2507(2) 0.0368(7) Uani 1 1 d .
H5A H 0.4818 1.1929 0.2001 0.044 Uiso 1 1 calc R
H5B H 0.2487 1.1356 0.2335 0.044 Uiso 1 1 calc R
C6 C 0.6922(5) 1.0232(2) 0.2075(2) 0.0322(6) Uani 1 1 d .
C7 C 0.5043(4) 0.8709(2) 0.2816(2) 0.0291(6) Uani 1 1 d .
C8 C 1.0422(5) 0.8882(2) 0.1565(2) 0.0355(7) Uani 1 1 d .
H8 H 1.0891 0.9521 0.1629 0.043 Uiso 1 1 calc R
C9 C 1.1938(5) 0.8261(2) 0.1120(2) 0.0350(7) Uani 1 1 d .
C10 C 1.4024(5) 0.8655(3) 0.0727(2) 0.0425(8) Uani 1 1 d .
H10 H 1.4445 0.9317 0.0759 0.051 Uiso 1 1 calc R
C11 C 1.5510(6) 0.8098(3) 0.0287(2) 0.0537(10) Uani 1 1 d .
H11 H 1.6940 0.8371 0.0009 0.064 Uiso 1 1 calc R
C12 C 1.4850(6) 0.7147(3) 0.0265(3) 0.0549(10) Uani 1 1 d .
C13 C 1.2817(6) 0.6709(3) 0.0660(3) 0.0531(9) Uani 1 1 d .
H13 H 1.2429 0.6038 0.0636 0.064 Uiso 1 1 calc R
C14 C 1.1346(5) 0.7276(3) 0.1093(2) 0.0425(8) Uani 1 1 d .
H14 H 0.9925 0.6992 0.1374 0.051 Uiso 1 1 calc R
C15 C 0.4467(5) 0.7582(2) 0.32093(19) 0.0293(6) Uani 1 1 d .
C16 C 0.6001(4) 0.6819(2) 0.3289(2) 0.0323(6) Uani 1 1 d .
H16 H 0.7486 0.7022 0.3076 0.039 Uiso 1 1 calc R
C17 C 0.5383(5) 0.5778(2) 0.3673(2) 0.0310(6) Uani 1 1 d .
C18 C 0.3232(5) 0.5498(2) 0.4000(2) 0.0340(7) Uani 1 1 d .
C19 C 0.1679(5) 0.6226(2) 0.3943(2) 0.0372(7) Uani 1 1 d .
H19 H 0.0202 0.6016 0.4177 0.045 Uiso 1 1 calc R
C20 C 0.2307(5) 0.7272(2) 0.3538(2) 0.0328(6) Uani 1 1 d .
H20 H 0.1248 0.7785 0.3484 0.039 Uiso 1 1 calc R
C21 C 0.7620(5) 0.4681(2) 0.2966(2) 0.0349(7) Uani 1 1 d .
C22 C 0.9453(5) 0.4127(3) 0.2975(3) 0.0481(9) Uani 1 1 d .
H22 H 1.0165 0.3999 0.3503 0.058 Uiso 1 1 calc R
C23 C 1.0269(6) 0.3756(3) 0.2218(3) 0.0595(11) Uani 1 1 d .
H23 H 1.1546 0.3375 0.2224 0.071 Uiso 1 1 calc R
C24 C 0.9236(7) 0.3936(3) 0.1458(3) 0.0645(11) Uani 1 1 d .
H24 H 0.9800 0.3686 0.0934 0.077 Uiso 1 1 calc R
C25 C 0.7388(8) 0.4481(3) 0.1459(3) 0.0681(12) Uani 1 1 d .
H25 H 0.6653 0.4593 0.0940 0.082 Uiso 1 1 calc R
C26 C 0.6579(6) 0.4869(3) 0.2212(3) 0.0542(9) Uani 1 1 d .
H26 H 0.5317 0.5262 0.2204 0.065 Uiso 1 1 calc R

loop_
_atom_site_aniso_label
_atom_site_aniso_U_11
_atom_site_aniso_U_22
_atom_site_aniso_U_33
_atom_site_aniso_U_23
_atom_site_aniso_U_13
_atom_site_aniso_U_12
S1 0.0436(5) 0.0348(4) 0.0467(5) -0.0038(4) -0.0041(4) -0.0049(3)
F2 0.0762(17) 0.0975(19) 0.0749(17) -0.0333(15) 0.0072(13) 0.0413(15)
F1 0.0486(11) 0.0328(10) 0.0515(11) -0.0064(8) -0.0057(9) -0.0074(8)
O1 0.0618(16) 0.0528(14) 0.0375(13) -0.0172(11) -0.0053(11) -0.0056(12)
O2 0.0422(12) 0.0334(11) 0.0387(12) -0.0106(9) -0.0103(9) 0.0082(9)
N1 0.0337(13) 0.0316(13) 0.0366(14) -0.0122(11) -0.0085(11) 0.0018(10)
N2 0.0360(14) 0.0285(13) 0.0350(14) -0.0114(11) -0.0075(11) 0.0027(10)
N3 0.0288(12) 0.0309(13) 0.0297(13) -0.0109(10) -0.0041(10) 0.0026(10)
N4 0.0333(13) 0.0311(13) 0.0318(13) -0.0113(11) -0.0062(10) 0.0022(10)
N5 0.0312(13) 0.0342(13) 0.0313(13) -0.0100(11) -0.0004(10) 0.0022(10)
C1 0.0450(19) 0.055(2) 0.0446(19) -0.0244(17) -0.0058(15) -0.0062(16)
C2 0.0311(16) 0.0403(17) 0.0443(18) -0.0163(14) -0.0056(13) -0.0020(13)
C3 0.0358(17) 0.0380(17) 0.051(2) -0.0194(15) -0.0027(14) -0.0012(13)
C4 0.049(2) 0.0420(19) 0.053(2) -0.0207(16) 0.0040(16) -0.0035(15)
C5 0.0444(18) 0.0319(16) 0.0370(17) -0.0113(13) -0.0144(14) 0.0099(13)
C6 0.0346(16) 0.0323(16) 0.0311(15) -0.0102(12) -0.0086(12) 0.0011(12)
C7 0.0293(15) 0.0324(15) 0.0276(15) -0.0116(12) -0.0064(11) 0.0015(12)
C8 0.0352(17) 0.0357(16) 0.0372(17) -0.0131(13) -0.0077(13) 0.0002(13)
C9 0.0335(16) 0.0413(17) 0.0278(15) -0.0085(13) -0.0032(12) 0.0032(13)
C10 0.0366(17) 0.054(2) 0.0334(17) -0.0085(15) -0.0045(14) 0.0005(15)
C11 0.0351(18) 0.081(3) 0.0375(19) -0.0113(18) -0.0009(14) 0.0103(18)
C12 0.049(2) 0.070(3) 0.041(2) -0.0172(18) -0.0002(16) 0.0275(19)
C13 0.067(2) 0.045(2) 0.047(2) -0.0162(17) -0.0067(18) 0.0127(18)
C14 0.0413(18) 0.0424(19) 0.0387(18) -0.0097(15) 0.0003(14) 0.0015(14)
C15 0.0342(15) 0.0300(15) 0.0257(14) -0.0119(12) -0.0046(12) 0.0000(12)
C16 0.0252(14) 0.0368(16) 0.0338(16) -0.0103(13) -0.0033(12) -0.0016(12)
C17 0.0326(15) 0.0336(16) 0.0292(15) -0.0127(12) -0.0069(12) 0.0052(12)
C18 0.0404(17) 0.0306(15) 0.0304(16) -0.0089(13) -0.0053(13) -0.0045(13)
C19 0.0296(15) 0.0410(17) 0.0369(17) -0.0095(14) 0.0007(13) -0.0055(13)
C20 0.0307(15) 0.0357(16) 0.0318(16) -0.0123(13) -0.0021(12) 0.0025(12)
C21 0.0374(17) 0.0269(15) 0.0380(17) -0.0084(13) -0.0034(13) 0.0000(12)
C22 0.0401(18) 0.0386(18) 0.071(2) -0.0208(17) -0.0164(17) 0.0071(14)
C23 0.045(2) 0.047(2) 0.091(3) -0.032(2) -0.004(2) 0.0134(17)
C24 0.072(3) 0.056(2) 0.063(3) -0.028(2) 0.008(2) 0.013(2)
C25 0.094(3) 0.071(3) 0.047(2) -0.029(2) -0.016(2) 0.032(2)
C26 0.056(2) 0.060(2) 0.053(2) -0.0243(18) -0.0151(18) 0.0279(18)

loop_
_atom_type_symbol
_atom_type_description
_atom_type_scat_dispersion_real
_atom_type_scat_dispersion_imag
_atom_type_scat_source
C C 0.0033 0.0016 'International Tables Vol C Tables 4.2.6.8 and 6.1.1.4'
H H 0.0000 0.0000 'International Tables Vol C Tables 4.2.6.8 and 6.1.1.4'
N N 0.0061 0.0033 'International Tables Vol C Tables 4.2.6.8 and 6.1.1.4'
O O 0.0106 0.0060 'International Tables Vol C Tables 4.2.6.8 and 6.1.1.4'
F F 0.0171 0.0103 'International Tables Vol C Tables 4.2.6.8 and 6.1.1.4'
S S 0.1246 0.1234 'International Tables Vol C Tables 4.2.6.8 and 6.1.1.4'

loop_
_geom_angle_atom_site_label_1
_geom_angle_atom_site_label_2
_geom_angle_atom_site_label_3
_geom_angle
C1 O1 C4 110.2(3)
C17 O2 C21 116.7(2)
C5 N1 C2 114.0(2)
C5 N1 C3 115.2(2)
C2 N1 C3 110.5(2)
C6 N2 N4 113.8(2)
C6 N2 C5 126.2(2)
N4 N2 C5 120.0(2)
C7 N3 C6 108.2(2)
C7 N3 N5 120.0(2)
C6 N3 N5 129.8(2)
C7 N4 N2 104.2(2)
C8 N5 N3 119.5(2)
O1 C1 C2 111.6(3)
O1 C1 H1A 109.3
C2 C1 H1A 109.3
O1 C1 H1B 109.3
C2 C1 H1B 109.3
H1A C1 H1B 108.0
N1 C2 C1 109.3(3)
N1 C2 H2A 109.8
C1 C2 H2A 109.8
N1 C2 H2B 109.8
C1 C2 H2B 109.8
H2A C2 H2B 108.3
N1 C3 C4 108.8(2)
N1 C3 H3A 109.9
C4 C3 H3A 109.9
N1 C3 H3B 109.9
C4 C3 H3B 109.9
H3A C3 H3B 108.3
O1 C4 C3 110.8(3)
O1 C4 H4A 109.5
C3 C4 H4A 109.5
O1 C4 H4B 109.5
C3 C4 H4B 109.5
H4A C4 H4B 108.1
N1 C5 N2 116.3(2)
N1 C5 H5A 108.2
N2 C5 H5A 108.2
N1 C5 H5B 108.2
N2 C5 H5B 108.2
H5A C5 H5B 107.4
N2 C6 N3 102.7(2)
N2 C6 S1 127.5(2)
N3 C6 S1 129.7(2)
N4 C7 N3 111.0(2)
N4 C7 C15 123.0(3)
N3 C7 C15 126.0(2)
N5 C8 C9 119.2(3)
N5 C8 H8 120.4
C9 C8 H8 120.4
C10 C9 C14 119.2(3)
C10 C9 C8 119.0(3)
C14 C9 C8 121.8(3)
C9 C10 C11 121.0(3)
C9 C10 H10 119.5
C11 C10 H10 119.5
C12 C11 C10 117.7(3)
C12 C11 H11 121.2
C10 C11 H11 121.2
F2 C12 C11 118.4(4)
F2 C12 C13 117.8(4)
C11 C12 C13 123.8(3)
C12 C13 C14 117.9(3)
C12 C13 H13 121.1
C14 C13 H13 121.1
C13 C14 C9 120.4(3)
C13 C14 H14 119.8
C9 C14 H14 119.8
C20 C15 C16 118.9(3)
C20 C15 C7 118.3(3)
C16 C15 C7 122.8(3)
C17 C16 C15 120.6(3)
C17 C16 H16 119.7
C15 C16 H16 119.7
C18 C17 O2 120.6(3)
C18 C17 C16 119.1(3)
O2 C17 C16 120.3(3)
F1 C18 C17 118.0(3)
F1 C18 C19 120.0(3)
C17 C18 C19 122.0(3)
C18 C19 C20 118.7(3)
C18 C19 H19 120.7
C20 C19 H19 120.7
C19 C20 C15 120.8(3)
C19 C20 H20 119.6
C15 C20 H20 119.6
C22 C21 C26 120.5(3)
C22 C21 O2 116.1(3)
C26 C21 O2 123.4(3)
C21 C22 C23 120.0(4)
C21 C22 H22 120.0
C23 C22 H22 120.0
C24 C23 C22 120.1(3)
C24 C23 H23 120.0
C22 C23 H23 120.0
C23 C24 C25 119.6(4)
C23 C24 H24 120.2
C25 C24 H24 120.2
C24 C25 C26 120.5(4)
C24 C25 H25 119.7
C26 C25 H25 119.7
C21 C26 C25 119.2(3)
C21 C26 H26 120.4
C25 C26 H26 120.4

loop_
_geom_bond_atom_site_label_1
_geom_bond_atom_site_label_2
_geom_bond_distance
S1 C6 1.669(3)
F2 C12 1.361(4)
F1 C18 1.357(3)
O1 C1 1.420(4)
O1 C4 1.417(4)
O2 C17 1.385(3)
O2 C21 1.395(4)
N1 C5 1.433(4)
N1 C2 1.459(4)
N1 C3 1.454(4)
N2 C6 1.347(4)
N2 N4 1.379(3)
N2 C5 1.482(4)
N3 C7 1.378(4)
N3 C6 1.392(4)
N3 N5 1.392(3)
N4 C7 1.306(4)
N5 C8 1.269(4)
C1 C2 1.512(4)
C1 H1A 0.9900
C1 H1B 0.9900
C2 H2A 0.9900
C2 H2B 0.9900
C3 C4 1.519(4)
C3 H3A 0.9900
C3 H3B 0.9900
C4 H4A 0.9900
C4 H4B 0.9900
C5 H5A 0.9900
C5 H5B 0.9900
C7 C15 1.472(4)
C8 C9 1.459(4)
C8 H8 0.9500
C9 C10 1.383(4)
C9 C14 1.395(4)
C10 C11 1.385(5)
C10 H10 0.9500
C11 C12 1.362(6)
C11 H11 0.9500
C12 C13 1.371(5)
C13 C14 1.383(5)
C13 H13 0.9500
C14 H14 0.9500
C15 C20 1.388(4)
C15 C16 1.396(4)
C16 C17 1.373(4)
C16 H16 0.9500
C17 C18 1.374(4)
C18 C19 1.373(4)
C19 C20 1.383(4)
C19 H19 0.9500
C20 H20 0.9500
C21 C22 1.369(4)
C21 C26 1.367(5)
C22 C23 1.381(5)
C22 H22 0.9500
C23 C24 1.373(6)
C23 H23 0.9500
C24 C25 1.370(6)
C24 H24 0.9500
C25 C26 1.390(5)
C25 H25 0.9500
C26 H26 0.9500

loop_
_geom_torsion_atom_site_label_1
_geom_torsion_atom_site_label_2
_geom_torsion_atom_site_label_3
_geom_torsion_atom_site_label_4
_geom_torsion
C6 N2 N4 C7 -1.2(3)
C5 N2 N4 C7 179.5(2)
C7 N3 N5 C8 -164.2(3)
C6 N3 N5 C8 33.8(4)
C4 O1 C1 C2 -58.6(4)
C5 N1 C2 C1 171.6(3)
C3 N1 C2 C1 -56.8(3)
O1 C1 C2 N1 56.9(4)
C5 N1 C3 C4 -171.2(3)
C2 N1 C3 C4 57.8(3)
C1 O1 C4 C3 59.6(3)
N1 C3 C4 O1 -59.2(4)
C2 N1 C5 N2 57.1(3)
C3 N1 C5 N2 -72.2(3)
C6 N2 C5 N1 -105.8(3)
N4 N2 C5 N1 73.4(3)
N4 N2 C6 N3 0.8(3)
C5 N2 C6 N3 -180.0(2)
N4 N2 C6 S1 178.5(2)
C5 N2 C6 S1 -2.3(4)
C7 N3 C6 N2 -0.1(3)
N5 N3 C6 N2 163.5(3)
C7 N3 C6 S1 -177.7(2)
N5 N3 C6 S1 -14.1(5)
N2 N4 C7 N3 1.1(3)
N2 N4 C7 C15 178.7(2)
C6 N3 C7 N4 -0.7(3)
N5 N3 C7 N4 -166.2(2)
C6 N3 C7 C15 -178.1(3)
N5 N3 C7 C15 16.3(4)
N3 N5 C8 C9 -179.3(2)
N5 C8 C9 C10 175.1(3)
N5 C8 C9 C14 -5.9(5)
C14 C9 C10 C11 1.7(5)
C8 C9 C10 C11 -179.2(3)
C9 C10 C11 C12 -0.8(5)
C10 C11 C12 F2 178.5(3)
C10 C11 C12 C13 -0.6(6)
F2 C12 C13 C14 -178.2(3)
C11 C12 C13 C14 0.9(6)
C12 C13 C14 C9 0.2(5)
C10 C9 C14 C13 -1.4(5)
C8 C9 C14 C13 179.5(3)
N4 C7 C15 C20 17.3(4)
N3 C7 C15 C20 -165.5(3)
N4 C7 C15 C16 -160.9(3)
N3 C7 C15 C16 16.3(4)
C20 C15 C16 C17 1.0(4)
C7 C15 C16 C17 179.1(3)
C21 O2 C17 C18 96.0(3)
C21 O2 C17 C16 -86.5(3)
C15 C16 C17 C18 -1.7(4)
C15 C16 C17 O2 -179.2(2)
O2 C17 C18 F1 -1.3(4)
C16 C17 C18 F1 -178.8(3)
O2 C17 C18 C19 178.5(3)
C16 C17 C18 C19 1.0(4)
F1 C18 C19 C20 -179.9(3)
C17 C18 C19 C20 0.3(5)
C18 C19 C20 C15 -1.0(4)
C16 C15 C20 C19 0.3(4)
C7 C15 C20 C19 -177.9(3)
C17 O2 C21 C22 165.6(3)
C17 O2 C21 C26 -14.4(4)
C26 C21 C22 C23 0.1(5)
O2 C21 C22 C23 -179.9(3)
C21 C22 C23 C24 -0.3(6)
C22 C23 C24 C25 -0.4(6)
C23 C24 C25 C26 1.4(7)
C22 C21 C26 C25 0.9(6)
O2 C21 C26 C25 -179.1(3)
C24 C25 C26 C21 -1.6(7)
